data_4070522
loop_
_publ_author_name
'Chen, Yanhui'
'Zhou, Yuhan'
'Qu, Jingping'

_publ_section_title
;
 Synthesis and Reactions of Novel Triply Thiolate-Bridged Diiron Complexes
 [Cp*Fe(\m2-SR)3FeCp*] (Cp*= \h5-C5Me5; R = Et, Ph)
;
_journal_issue 4
_journal_name_full Organometallics
_journal_page_first 666
_journal_paper_doi 10.1021/om0611148
_journal_volume 27
_journal_year 2008
_chemical_formula_sum 'C38 H15 Fe2 S3'
_chemical_formula_weight 679.38
_chemical_name_systematic
; 
 ? 
;
_space_group_IT_number 220
_symmetry_cell_setting cubic
_symmetry_space_group_name_Hall 'I -4bd 2c 3'
_symmetry_space_group_name_H-M 'I -4 3 d'
_atom_sites_solution_hydrogens geom
_atom_sites_solution_primary direct
_atom_sites_solution_secondary difmap
_audit_creation_method SHELXL-97
_cell_angle_alpha 90.00
_cell_angle_beta 90.00
_cell_angle_gamma 90.00
_cell_formula_units_Z 16
_cell_length_a 23.8072(4)
_cell_length_b 23.8072(4)
_cell_length_c 23.8072(4)
_cell_measurement_reflns_used 36121
_cell_measurement_temperature 293(2)
_cell_measurement_theta_max 26.02
_cell_measurement_theta_min 2.1
_cell_volume 13493.5(4)
_computing_cell_refinement 'Bruker SMART'
_computing_data_collection 'Bruker SMART'
_computing_data_reduction 'Bruker saint'
_computing_molecular_graphics 'Bruker SHELXTL'
_computing_publication_material 'Bruker SHELXTL'
_computing_structure_refinement 'SHELXL-97 (Sheldrick, 1997)'
_computing_structure_solution 'SHELXS-97 (Sheldrick, 1990)'
_diffrn_ambient_temperature 293(2)
_diffrn_measured_fraction_theta_full 0.997
_diffrn_measured_fraction_theta_max 0.997
_diffrn_measurement_device_type 'CCD area detector'
_diffrn_measurement_method 'phi and omega scans'
_diffrn_radiation_monochromator graphite
_diffrn_radiation_source 'fine-focus sealed tube'
_diffrn_radiation_type MoK\a
_diffrn_radiation_wavelength 0.71073
_diffrn_reflns_av_R_equivalents 0.0741
_diffrn_reflns_av_sigmaI/netI 0.0275
_diffrn_reflns_limit_h_max 29
_diffrn_reflns_limit_h_min -19
_diffrn_reflns_limit_k_max 27
_diffrn_reflns_limit_k_min -29
_diffrn_reflns_limit_l_max 29
_diffrn_reflns_limit_l_min -29
_diffrn_reflns_number 36040
_diffrn_reflns_theta_full 26.02
_diffrn_reflns_theta_max 26.02
_diffrn_reflns_theta_min 2.10
_exptl_absorpt_coefficient_mu 1.070
_exptl_absorpt_correction_type experience
_exptl_crystal_colour blue
_exptl_crystal_density_diffrn 1.338
_exptl_crystal_density_method 'not measured'
_exptl_crystal_description cubic
_exptl_crystal_F_000 5488
_exptl_crystal_size_max 0.35
_exptl_crystal_size_mid 0.35
_exptl_crystal_size_min 0.35
_refine_diff_density_max 0.330
_refine_diff_density_min -0.302
_refine_diff_density_rms 0.071
_refine_ls_abs_structure_details 'Flack H D (1983), Acta Cryst. A39, 876-881'
_refine_ls_abs_structure_Flack 0.02(3)
_refine_ls_extinction_method none
_refine_ls_goodness_of_fit_ref 1.014
_refine_ls_hydrogen_treatment constr
_refine_ls_matrix_type full
_refine_ls_number_parameters 152
_refine_ls_number_reflns 2218
_refine_ls_number_restraints 0
_refine_ls_restrained_S_all 1.014
_refine_ls_R_factor_all 0.0541
_refine_ls_R_factor_gt 0.0455
_refine_ls_shift/su_max 0.001
_refine_ls_shift/su_mean 0.000
_refine_ls_structure_factor_coef Fsqd
_refine_ls_weighting_details 'calc w=1/[\s^2^(Fo^2^)+(0.0842P)^2^+17.2878P] where P=(Fo^2^+2Fc^2^)/3'
_refine_ls_weighting_scheme calc
_refine_ls_wR_factor_gt 0.1195
_refine_ls_wR_factor_ref 0.1268
_reflns_number_gt 1956
_reflns_number_total 2218
_reflns_threshold_expression >2sigma(I)
_cod_data_source_file om0611148-file003.cif
_cod_data_source_block qa127m
_cod_original_sg_symbol_H-M I-43d
_cod_database_code 4070522

loop_
_symmetry_equiv_pos_as_xyz
'x, y, z'
'-x+1/2, -y, z+1/2'
'-x, y+1/2, -z+1/2'
'x+1/2, -y+1/2, -z'
'z, x, y'
'z+1/2, -x+1/2, -y'
'-z+1/2, -x, y+1/2'
'-z, x+1/2, -y+1/2'
'y, z, x'
'-y, z+1/2, -x+1/2'
'y+1/2, -z+1/2, -x'
'-y+1/2, -z, x+1/2'
'y+1/4, x+1/4, z+1/4'
'-y+1/4, -x+3/4, z+3/4'
'y+3/4, -x+1/4, -z+3/4'
'-y+3/4, x+3/4, -z+1/4'
'x+1/4, z+1/4, y+1/4'
'-x+3/4, z+3/4, -y+1/4'
'-x+1/4, -z+3/4, y+3/4'
'x+3/4, -z+1/4, -y+3/4'
'z+1/4, y+1/4, x+1/4'
'z+3/4, -y+1/4, -x+3/4'
'-z+3/4, y+3/4, -x+1/4'
'-z+1/4, -y+3/4, x+3/4'
'x+1/2, y+1/2, z+1/2'
'-x+1, -y+1/2, z+1'
'-x+1/2, y+1, -z+1'
'x+1, -y+1, -z+1/2'
'z+1/2, x+1/2, y+1/2'
'z+1, -x+1, -y+1/2'
'-z+1, -x+1/2, y+1'
'-z+1/2, x+1, -y+1'
'y+1/2, z+1/2, x+1/2'
'-y+1/2, z+1, -x+1'
'y+1, -z+1, -x+1/2'
'-y+1, -z+1/2, x+1'
'y+3/4, x+3/4, z+3/4'
'-y+3/4, -x+5/4, z+5/4'
'y+5/4, -x+3/4, -z+5/4'
'-y+5/4, x+5/4, -z+3/4'
'x+3/4, z+3/4, y+3/4'
'-x+5/4, z+5/4, -y+3/4'
'-x+3/4, -z+5/4, y+5/4'
'x+5/4, -z+3/4, -y+5/4'
'z+3/4, y+3/4, x+3/4'
'z+5/4, -y+3/4, -x+5/4'
'-z+5/4, y+5/4, -x+3/4'
'-z+3/4, -y+5/4, x+5/4'

loop_
_atom_site_label
_atom_site_type_symbol
_atom_site_fract_x
_atom_site_fract_y
_atom_site_fract_z
_atom_site_U_iso_or_equiv
_atom_site_adp_type
_atom_site_occupancy
_atom_site_symmetry_multiplicity
_atom_site_calc_flag
_atom_site_refinement_flags
_atom_site_disorder_assembly
_atom_site_disorder_group
Fe1 Fe 0.95602(2) 0.45602(2) 0.04398(2) 0.0263(2) Uani 1 3 d S . .
Fe2 Fe 1.02234(3) 0.52234(3) -0.02234(3) 0.0290(3) Uani 1 3 d S . .
S1 S 1.04966(5) 0.44845(5) 0.03147(5) 0.0294(3) Uani 0.875(2) 1 d P A 1
S1' S 1.0029(3) 0.4316(3) -0.0367(3) 0.0294(3) Uani 0.125(2) 1 d P A 2
C1 C 1.0725(2) 0.38853(18) -0.0084(2) 0.0379(10) Uani 1 1 d . . .
C2 C 1.1226(2) 0.3645(2) 0.0101(2) 0.0465(11) Uani 1 1 d . A .
H2 H 1.1412 0.3791 0.0413 0.056 Uiso 1 1 calc R . .
C3 C 1.1450(2) 0.3177(2) -0.01899(19) 0.0440(11) Uani 1 1 d . . .
H3 H 1.1787 0.3015 -0.0075 0.053 Uiso 1 1 calc R A .
C4 C 1.1167(2) 0.2968(2) -0.0641(2) 0.0484(12) Uani 1 1 d . A .
H4 H 1.1309 0.2661 -0.0836 0.058 Uiso 1 1 calc R . .
C5 C 1.0679(3) 0.3208(3) -0.0804(2) 0.0642(17) Uani 1 1 d . . .
H5 H 1.0487 0.3062 -0.1111 0.077 Uiso 1 1 calc R A .
C6 C 1.0463(3) 0.3658(3) -0.0528(3) 0.0680(18) Uani 1 1 d . A .
H6 H 1.0126 0.3812 -0.0651 0.082 Uiso 1 1 calc R B 2
C7 C 1.0751(6) 0.5906(4) -0.0287(4) 0.054(2) Uani 0.67 1 d P A .
C8 C 1.0467(5) 0.5406(4) -0.1054(3) 0.054(2) Uani 0.67 1 d P A .
C9 C 1.0810(13) 0.5161(9) -0.0901(10) 0.054(2) Uani 0.33 1 d P A .
C10 C 1.1164(11) 0.6068(14) 0.0381(9) 0.065(4) Uani 0.28 1 d P . .
C11 C 0.9945(11) 0.5671(12) -0.1463(8) 0.065(4) Uani 0.28 1 d P . .
C12 C 1.1346(11) 0.5893(12) 0.0146(9) 0.065(4) Uani 0.28 1 d P A .
C13 C 0.9753(12) 0.6028(13) -0.1280(9) 0.065(4) Uani 0.28 1 d P A .
C14 C 1.0131(11) 0.5187(12) -0.1647(9) 0.065(4) Uani 0.28 1 d P A .
C15 C 1.0393(11) 0.5032(12) -0.1552(8) 0.065(4) Uani 0.28 1 d P A .
C16 C 0.8992(4) 0.4546(4) 0.1110(4) 0.0483(14) Uani 0.67 1 d P A .
C17 C 0.8780(8) 0.4515(9) 0.0886(10) 0.0483(14) Uani 0.33 1 d P A .
C18 C 0.8734(4) 0.4338(5) 0.0637(5) 0.0483(14) Uani 0.67 1 d P A .
C19 C 0.8201(8) 0.4364(11) 0.0251(10) 0.059(3) Uani 0.28 1 d P . .
C20 C 0.8157(9) 0.4673(10) 0.0451(12) 0.059(3) Uani 0.28 1 d P A .
C21 C 0.8237(9) 0.4821(10) 0.0747(12) 0.059(3) Uani 0.28 1 d P A .
C22 C 0.8467(9) 0.5024(10) 0.1129(11) 0.059(3) Uani 0.28 1 d P . .
C23 C 0.8736(9) 0.5095(10) 0.1415(11) 0.059(3) Uani 0.28 1 d P A .
C24 C 0.9040(10) 0.4906(9) 0.1664(11) 0.059(3) Uani 0.28 1 d P A .

loop_
_atom_site_aniso_label
_atom_site_aniso_U_11
_atom_site_aniso_U_22
_atom_site_aniso_U_33
_atom_site_aniso_U_23
_atom_site_aniso_U_13
_atom_site_aniso_U_12
Fe1 0.0263(2) 0.0263(2) 0.0263(2) -0.0006(2) -0.0006(2) 0.0006(2)
Fe2 0.0290(3) 0.0290(3) 0.0290(3) 0.0001(2) 0.0001(2) -0.0001(2)
S1 0.0274(5) 0.0301(6) 0.0307(6) -0.0057(4) -0.0038(4) 0.0054(5)
S1' 0.0274(5) 0.0301(6) 0.0307(6) -0.0057(4) -0.0038(4) 0.0054(5)
C1 0.040(2) 0.030(2) 0.044(3) -0.0006(19) 0.010(2) 0.0049(19)
C2 0.056(3) 0.053(3) 0.030(2) 0.000(2) 0.001(2) -0.009(2)
C3 0.042(3) 0.051(3) 0.039(2) 0.007(2) -0.001(2) 0.014(2)
C4 0.061(3) 0.041(3) 0.043(3) -0.007(2) 0.007(2) 0.012(2)
C5 0.062(4) 0.073(4) 0.057(3) -0.018(3) -0.018(3) 0.018(3)
C6 0.050(3) 0.080(4) 0.074(4) -0.014(3) -0.020(3) 0.028(3)
C7 0.092(7) 0.037(3) 0.034(3) -0.012(3) 0.026(4) -0.031(3)
C8 0.092(7) 0.037(3) 0.034(3) -0.012(3) 0.026(4) -0.031(3)
C9 0.092(7) 0.037(3) 0.034(3) -0.012(3) 0.026(4) -0.031(3)
C10 0.077(9) 0.095(9) 0.025(5) 0.018(4) -0.013(4) -0.049(9)
C11 0.077(9) 0.095(9) 0.025(5) 0.018(4) -0.013(4) -0.049(9)
C12 0.077(9) 0.095(9) 0.025(5) 0.018(4) -0.013(4) -0.049(9)
C13 0.077(9) 0.095(9) 0.025(5) 0.018(4) -0.013(4) -0.049(9)
C14 0.077(9) 0.095(9) 0.025(5) 0.018(4) -0.013(4) -0.049(9)
C15 0.077(9) 0.095(9) 0.025(5) 0.018(4) -0.013(4) -0.049(9)
C16 0.037(3) 0.056(3) 0.052(4) 0.006(3) 0.019(3) -0.002(3)
C17 0.037(3) 0.056(3) 0.052(4) 0.006(3) 0.019(3) -0.002(3)
C18 0.037(3) 0.056(3) 0.052(4) 0.006(3) 0.019(3) -0.002(3)
C19 0.040(5) 0.055(6) 0.082(8) -0.007(5) 0.027(5) 0.005(4)
C20 0.040(5) 0.055(6) 0.082(8) -0.007(5) 0.027(5) 0.005(4)
C21 0.040(5) 0.055(6) 0.082(8) -0.007(5) 0.027(5) 0.005(4)
C22 0.040(5) 0.055(6) 0.082(8) -0.007(5) 0.027(5) 0.005(4)
C23 0.040(5) 0.055(6) 0.082(8) -0.007(5) 0.027(5) 0.005(4)
C24 0.040(5) 0.055(6) 0.082(8) -0.007(5) 0.027(5) 0.005(4)

loop_
_atom_type_symbol
_atom_type_description
_atom_type_scat_dispersion_real
_atom_type_scat_dispersion_imag
_atom_type_scat_source
C C 0.0033 0.0016 'International Tables Vol C Tables 4.2.6.8 and 6.1.1.4'
H H 0.0000 0.0000 'International Tables Vol C Tables 4.2.6.8 and 6.1.1.4'
S S 0.1246 0.1234 'International Tables Vol C Tables 4.2.6.8 and 6.1.1.4'
Fe Fe 0.3463 0.8444 'International Tables Vol C Tables 4.2.6.8 and 6.1.1.4'

loop_
_geom_angle_atom_site_label_1
_geom_angle_atom_site_label_2
_geom_angle_atom_site_label_3
_geom_angle
_geom_angle_site_symmetry_1
_geom_angle_site_symmetry_3
C18 Fe1 C18 59.6(4) 8_645 .
C18 Fe1 C18 59.6(4) 8_645 11_556
C18 Fe1 C18 59.6(4) . 11_556
C18 Fe1 C16 38.4(3) 8_645 8_645
C18 Fe1 C16 27.8(3) . 8_645
C18 Fe1 C16 69.4(4) 11_556 8_645
C18 Fe1 C16 69.4(4) 8_645 .
C18 Fe1 C16 38.4(3) . .
C18 Fe1 C16 27.8(3) 11_556 .
C16 Fe1 C16 59.0(4) 8_645 .
C18 Fe1 C16 27.8(3) 8_645 11_556
C18 Fe1 C16 69.4(4) . 11_556
C18 Fe1 C16 38.4(3) 11_556 11_556
C16 Fe1 C16 59.0(4) 8_645 11_556
C16 Fe1 C16 59.0(4) . 11_556
C18 Fe1 C17 20.0(6) 8_645 8_645
C18 Fe1 C17 45.8(5) . 8_645
C18 Fe1 C17 68.5(5) 11_556 8_645
C16 Fe1 C17 20.0(6) 8_645 8_645
C16 Fe1 C17 68.1(5) . 8_645
C16 Fe1 C17 45.5(6) 11_556 8_645
C18 Fe1 C17 68.5(5) 8_645 .
C18 Fe1 C17 20.0(6) . .
C18 Fe1 C17 45.8(5) 11_556 .
C16 Fe1 C17 45.5(6) 8_645 .
C16 Fe1 C17 20.0(6) . .
C16 Fe1 C17 68.1(5) 11_556 .
C17 Fe1 C17 60.1(9) 8_645 .
C18 Fe1 C17 45.8(5) 8_645 11_556
C18 Fe1 C17 68.5(5) . 11_556
C18 Fe1 C17 20.0(6) 11_556 11_556
C16 Fe1 C17 68.1(5) 8_645 11_556
C16 Fe1 C17 45.5(6) . 11_556
C16 Fe1 C17 20.0(6) 11_556 11_556
C17 Fe1 C17 60.1(9) 8_645 11_556
C17 Fe1 C17 60.1(9) . 11_556
C18 Fe1 S1 110.8(3) 8_645 11_556
C18 Fe1 S1 100.4(3) . 11_556
C18 Fe1 S1 160.0(3) 11_556 11_556
C16 Fe1 S1 92.3(3) 8_645 11_556
C16 Fe1 S1 134.7(3) . 11_556
C16 Fe1 S1 137.6(3) 11_556 11_556
C17 Fe1 S1 97.2(6) 8_645 11_556
C17 Fe1 S1 115.3(7) . 11_556
C17 Fe1 S1 156.6(7) 11_556 11_556
C18 Fe1 S1 160.0(3) 8_645 8_645
C18 Fe1 S1 110.8(3) . 8_645
C18 Fe1 S1 100.4(3) 11_556 8_645
C16 Fe1 S1 137.6(3) 8_645 8_645
C16 Fe1 S1 92.3(3) . 8_645
C16 Fe1 S1 134.7(3) 11_556 8_645
C17 Fe1 S1 156.6(7) 8_645 8_645
C17 Fe1 S1 97.2(6) . 8_645
C17 Fe1 S1 115.3(7) 11_556 8_645
S1 Fe1 S1 87.65(5) 11_556 8_645
C18 Fe1 S1 100.4(3) 8_645 .
C18 Fe1 S1 160.0(3) . .
C18 Fe1 S1 110.8(3) 11_556 .
C16 Fe1 S1 134.7(3) 8_645 .
C16 Fe1 S1 137.6(3) . .
C16 Fe1 S1 92.3(3) 11_556 .
C17 Fe1 S1 115.3(7) 8_645 .
C17 Fe1 S1 156.6(7) . .
C17 Fe1 S1 97.2(6) 11_556 .
S1 Fe1 S1 87.65(5) 11_556 .
S1 Fe1 S1 87.65(5) 8_645 .
C7 Fe2 C7 54.2(4) 8_645 .
C7 Fe2 C7 54.2(4) 8_645 11_556
C7 Fe2 C7 54.2(4) . 11_556
C7 Fe2 C8 66.4(3) 8_645 8_645
C7 Fe2 C8 36.4(4) . 8_645
C7 Fe2 C8 27.5(3) 11_556 8_645
C7 Fe2 C8 36.4(4) 8_645 11_556
C7 Fe2 C8 27.5(3) . 11_556
C7 Fe2 C8 66.4(3) 11_556 11_556
C8 Fe2 C8 59.4(3) 8_645 11_556
C7 Fe2 C8 27.5(3) 8_645 .
C7 Fe2 C8 66.4(3) . .
C7 Fe2 C8 36.4(4) 11_556 .
C8 Fe2 C8 59.4(3) 8_645 .
C8 Fe2 C8 59.4(3) 11_556 .
C7 Fe2 C9 14.1(6) 8_645 11_556
C7 Fe2 C9 53.1(8) . 11_556
C7 Fe2 C9 66.5(5) 11_556 11_556
C8 Fe2 C9 73.9(6) 8_645 11_556
C8 Fe2 C9 29.1(7) 11_556 11_556
C8 Fe2 C9 41.5(6) . 11_556
C7 Fe2 C9 66.5(5) 8_645 8_645
C7 Fe2 C9 14.1(6) . 8_645
C7 Fe2 C9 53.1(8) 11_556 8_645
C8 Fe2 C9 29.1(7) 8_645 8_645
C8 Fe2 C9 41.5(6) 11_556 8_645
C8 Fe2 C9 73.9(6) . 8_645
C9 Fe2 C9 66.8(9) 11_556 8_645
C7 Fe2 C9 53.1(8) 8_645 .
C7 Fe2 C9 66.5(5) . .
C7 Fe2 C9 14.1(6) 11_556 .
C8 Fe2 C9 41.5(6) 8_645 .
C8 Fe2 C9 73.9(6) 11_556 .
C8 Fe2 C9 29.1(7) . .
C9 Fe2 C9 66.8(9) 11_556 .
C9 Fe2 C9 66.8(9) 8_645 .
C7 Fe2 S1' 119.0(4) 8_645 .
C7 Fe2 S1' 151.3(4) . .
C7 Fe2 S1' 98.2(4) 11_556 .
C8 Fe2 S1' 115.4(4) 8_645 .
C8 Fe2 S1' 155.3(4) 11_556 .
C8 Fe2 S1' 96.5(3) . .
C9 Fe2 S1' 127.9(9) 11_556 .
C9 Fe2 S1' 142.9(9) 8_645 .
C9 Fe2 S1' 87.3(5) . .
C7 Fe2 S1' 98.2(4) 8_645 11_556
C7 Fe2 S1' 119.0(4) . 11_556
C7 Fe2 S1' 151.3(4) 11_556 11_556
C8 Fe2 S1' 155.3(4) 8_645 11_556
C8 Fe2 S1' 96.5(3) 11_556 11_556
C8 Fe2 S1' 115.4(4) . 11_556
C9 Fe2 S1' 87.3(5) 11_556 11_556
C9 Fe2 S1' 127.9(9) 8_645 11_556
C9 Fe2 S1' 142.9(8) . 11_556
S1' Fe2 S1' 88.8(3) . 11_556
C7 Fe2 S1' 151.3(4) 8_645 8_645
C7 Fe2 S1' 98.2(4) . 8_645
C7 Fe2 S1' 119.0(4) 11_556 8_645
C8 Fe2 S1' 96.5(3) 8_645 8_645
C8 Fe2 S1' 115.4(4) 11_556 8_645
C8 Fe2 S1' 155.3(4) . 8_645
C9 Fe2 S1' 142.9(8) 11_556 8_645
C9 Fe2 S1' 87.3(5) 8_645 8_645
C9 Fe2 S1' 127.9(9) . 8_645
S1' Fe2 S1' 88.8(3) . 8_645
S1' Fe2 S1' 88.8(3) 11_556 8_645
C1 S1 Fe1 115.61(16) . .
C1 S1 Fe2 113.83(16) . .
Fe1 S1 Fe2 74.32(4) . .
C6 S1' C1 39.2(3) . .
C6 S1' Fe2 135.1(5) . .
C1 S1' Fe2 105.3(4) . .
C6 S1' Fe1 129.6(5) . .
C1 S1' Fe1 104.1(4) . .
Fe2 S1' Fe1 74.2(3) . .
C6 C1 C2 118.7(5) . .
C6 C1 S1 126.5(4) . .
C2 C1 S1 114.7(4) . .
C6 C1 S1' 64.5(4) . .
C2 C1 S1' 174.2(5) . .
S1 C1 S1' 62.3(3) . .
C1 C2 C3 119.4(5) . .
C1 C2 H2 120.3 . .
C3 C2 H2 120.3 . .
C4 C3 C2 119.2(4) . .
C4 C3 H3 120.4 . .
C2 C3 H3 120.4 . .
C5 C4 C3 119.8(5) . .
C5 C4 H4 120.1 . .
C3 C4 H4 120.1 . .
C4 C5 C6 121.4(5) . .
C4 C5 H5 119.3 . .
C6 C5 H5 119.3 . .
C1 C6 C5 121.6(5) . .
C1 C6 S1' 76.3(4) . .
C5 C6 S1' 161.2(5) . .
C1 C6 H6 119.2 . .
C5 C6 H6 119.2 . .
S1' C6 H6 43.4 . .
C9 C7 C8 167(4) 8_645 11_556
C9 C7 C8 53(4) 8_645 8_645
C8 C7 C8 130.6(12) 11_556 8_645
C9 C7 C11 99(4) 8_645 11_556
C8 C7 C11 79.8(16) 11_556 11_556
C8 C7 C11 149.4(18) 8_645 11_556
C9 C7 C13 62(4) 8_645 11_556
C8 C7 C13 117.5(15) 11_556 11_556
C8 C7 C13 111.8(16) 8_645 11_556
C11 C7 C13 37.8(12) 11_556 11_556
C9 C7 C12 25(4) 8_645 .
C8 C7 C12 158.5(15) 11_556 .
C8 C7 C12 70.5(14) 8_645 .
C11 C7 C12 78.9(16) 11_556 .
C13 C7 C12 41.4(14) 11_556 .
C9 C7 C9 153(4) 8_645 11_556
C8 C7 C9 25.2(9) 11_556 11_556
C8 C7 C9 105.4(7) 8_645 11_556
C11 C7 C9 105.0(17) 11_556 11_556
C13 C7 C9 142.7(15) 11_556 11_556
C12 C7 C9 174.4(14) . 11_556
C9 C7 C7 141(4) 8_645 8_645
C8 C7 C7 40.8(9) 11_556 8_645
C8 C7 C7 89.9(6) 8_645 8_645
C11 C7 C7 120.1(17) 11_556 8_645
C13 C7 C7 157.7(16) 11_556 8_645
C12 C7 C7 159.0(14) . 8_645
C9 C7 C7 15.9(7) 11_556 8_645
C9 C7 C7 82(4) 8_645 11_556
C8 C7 C7 100.8(9) 11_556 11_556
C8 C7 C7 29.9(6) 8_645 11_556
C11 C7 C7 173.3(8) 11_556 11_556
C13 C7 C7 141.4(16) 11_556 11_556
C12 C7 C7 100.0(14) . 11_556
C9 C7 C7 75.6(7) 11_556 11_556
C7 C7 C7 60.000(2) 8_645 11_556
C9 C7 C10 42(4) 8_645 .
C8 C7 C10 135.6(15) 11_556 .
C8 C7 C10 93.4(16) 8_645 .
C11 C7 C10 57.3(15) 11_556 .
C13 C7 C10 20.6(12) 11_556 .
C12 C7 C10 25.5(13) . .
C9 C7 C10 159.8(15) 11_556 .
C7 C7 C10 174.9(12) 8_645 .
C7 C7 C10 123.2(16) 11_556 .
C9 C7 Fe2 92(4) 8_645 .
C8 C7 Fe2 78.8(8) 11_556 .
C8 C7 Fe2 73.7(5) 8_645 .
C11 C7 Fe2 123.6(10) 11_556 .
C13 C7 Fe2 126.8(9) 11_556 .
C12 C7 Fe2 115.8(9) . .
C9 C7 Fe2 65.6(9) 11_556 .
C7 C7 Fe2 62.9(2) 8_645 .
C7 C7 Fe2 62.9(2) 11_556 .
C10 C7 Fe2 114.3(8) . .
C7 C8 C9 131.5(14) 8_645 .
C7 C8 C7 109.3(12) 8_645 11_556
C9 C8 C7 22.8(9) . 11_556
C7 C8 C15 136.5(17) 8_645 .
C9 C8 C15 92.0(17) . .
C7 C8 C15 113.9(17) 11_556 .
C7 C8 C9 4.4(12) 8_645 11_556
C9 C8 C9 131.9(18) . 11_556
C7 C8 C9 110.3(12) 11_556 11_556
C15 C8 C9 136(2) . 11_556
C7 C8 C11 65.2(13) 8_645 .
C9 C8 C11 163.1(17) . .
C7 C8 C11 170.1(11) 11_556 .
C15 C8 C11 71.3(15) . .
C9 C8 C11 64.9(18) 11_556 .
C7 C8 C14 110.2(16) 8_645 .
C9 C8 C14 118.3(17) . .
C7 C8 C14 140.3(16) 11_556 .
C15 C8 C14 26.4(15) . .
C9 C8 C14 109(2) 11_556 .
C11 C8 C14 45.2(12) . .
C7 C8 C12 170.3(11) 8_645 11_556
C9 C8 C12 45.7(16) . 11_556
C7 C8 C12 66.6(14) 11_556 11_556
C15 C8 C12 47.5(14) . 11_556
C9 C8 C12 174.5(15) 11_556 11_556
C11 C8 C12 117.4(15) . 11_556
C14 C8 C12 73.8(14) . 11_556
C7 C8 Fe2 73.7(7) 8_645 .
C9 C8 Fe2 77.2(14) . .
C7 C8 Fe2 69.9(6) 11_556 .
C15 C8 Fe2 126.2(9) . .
C9 C8 Fe2 70.5(11) 11_556 .
C11 C8 Fe2 114.4(10) . .
C14 C8 Fe2 125.9(8) . .
C12 C8 Fe2 111.6(10) 11_556 .
C7 C9 C8 105(4) 11_556 .
C7 C9 C12 145(5) 11_556 11_556
C8 C9 C12 98(3) . 11_556
C7 C9 C8 8(2) 11_556 8_645
C8 C9 C8 107.3(17) . 8_645
C12 C9 C8 148(3) 11_556 8_645
C7 C9 C13 101(5) 11_556 8_645
C8 C9 C13 148(2) . 8_645
C12 C9 C13 51(2) 11_556 8_645
C8 C9 C13 100(3) 8_645 8_645
C7 C9 C10 126(5) 11_556 11_556
C8 C9 C10 128(2) . 11_556
C12 C9 C10 31.8(17) 11_556 11_556
C8 C9 C10 124(3) 8_645 11_556
C13 C9 C10 25.5(15) 8_645 11_556
C7 C9 C11 64(4) 11_556 8_645
C8 C9 C11 164(2) . 8_645
C12 C9 C11 87(2) 11_556 8_645
C8 C9 C11 63.1(17) 8_645 8_645
C13 C9 C11 37.4(15) 8_645 8_645
C10 C9 C11 61.7(19) 11_556 8_645
C7 C9 C7 82(4) 11_556 8_645
C8 C9 C7 23.3(7) . 8_645
C12 C9 C7 121(2) 11_556 8_645
C8 C9 C7 84.1(12) 8_645 8_645
C13 C9 C7 166(2) 8_645 8_645
C10 C9 C7 151(2) 11_556 8_645
C11 C9 C7 145.2(16) 8_645 8_645
C7 C9 C15 154(4) 11_556 .
C8 C9 C15 53.2(16) . .
C12 C9 C15 46.6(19) 11_556 .
C8 C9 C15 160(2) 8_645 .
C13 C9 C15 97.0(19) 8_645 .
C10 C9 C15 74.9(17) 11_556 .
C11 C9 C15 133.9(19) 8_645 .
C7 C9 C15 76.4(16) 8_645 .
C7 C9 Fe2 74(3) 11_556 .
C8 C9 Fe2 73.7(15) . .
C12 C9 Fe2 138.8(18) 11_556 .
C8 C9 Fe2 68.1(9) 8_645 .
C13 C9 Fe2 132.8(18) 8_645 .
C10 C9 Fe2 128.1(15) 11_556 .
C11 C9 Fe2 111.7(15) 8_645 .
C7 C9 Fe2 61.3(9) 8_645 .
C15 C9 Fe2 106.9(17) . .
C13 C10 C12 108(4) 11_556 .
C13 C10 C9 73(3) 11_556 8_645
C12 C10 C9 57(2) . 8_645
C13 C10 C11 16(3) 11_556 11_556
C12 C10 C11 110(3) . 11_556
C9 C10 C11 64.0(15) 8_645 11_556
C13 C10 C7 61(3) 11_556 .
C12 C10 C7 66(2) . .
C9 C10 C7 12.8(12) 8_645 .
C11 C10 C7 51.2(9) 11_556 .
C13 C11 C14 172(3) . .
C13 C11 C7 77.1(19) . 8_645
C14 C11 C7 102(2) . 8_645
C13 C11 C8 112(2) . .
C14 C11 C8 67.5(15) . .
C7 C11 C8 35.0(7) 8_645 .
C13 C11 C10 10.5(15) . 8_645
C14 C11 C10 162.0(18) . 8_645
C7 C11 C10 71.5(14) 8_645 8_645
C8 C11 C10 105.8(14) . 8_645
C13 C11 C9 60.1(17) . 11_556
C14 C11 C9 118.6(19) . 11_556
C7 C11 C9 17.3(7) 8_645 11_556
C8 C11 C9 52.0(8) . 11_556
C10 C11 C9 54.2(13) 8_645 11_556
C13 C11 C15 161(2) . .
C14 C11 C15 18.8(12) . .
C7 C11 C15 84.1(15) 8_645 .
C8 C11 C15 49.2(10) . .
C10 C11 C15 152.6(16) 8_645 .
C9 C11 C15 100.9(14) 11_556 .
C10 C12 C15 148(3) . 8_645
C10 C12 C9 92(3) . 8_645
C15 C12 C9 89(2) 8_645 8_645
C10 C12 C13 32(2) . 11_556
C15 C12 C13 162(2) 8_645 11_556
C9 C12 C13 74(3) 8_645 11_556
C10 C12 C8 125(3) . 8_645
C15 C12 C8 54.3(14) 8_645 8_645
C9 C12 C8 35.9(15) 8_645 8_645
C13 C12 C8 109(2) 11_556 8_645
C10 C12 C7 88(3) . .
C15 C12 C7 97.1(16) 8_645 .
C9 C12 C7 9.9(15) 8_645 .
C13 C12 C7 66(2) 11_556 .
C8 C12 C7 42.9(6) 8_645 .
C10 C12 C14 151(3) . 8_645
C15 C12 C14 4.0(16) 8_645 8_645
C9 C12 C14 86(2) 8_645 8_645
C13 C12 C14 160(2) 11_556 8_645
C8 C12 C14 51.1(11) 8_645 8_645
C7 C12 C14 94.0(13) . 8_645
C10 C13 C11 153(4) 8_645 .
C10 C13 C12 40(3) 8_645 8_645
C11 C13 C12 137(3) . 8_645
C10 C13 C9 81(3) 8_645 11_556
C11 C13 C9 82(3) . 11_556
C12 C13 C9 55.8(15) 8_645 11_556
C10 C13 C7 99(3) 8_645 8_645
C11 C13 C7 65(2) . 8_645
C12 C13 C7 72.2(15) 8_645 8_645
C9 C13 C7 17.6(10) 11_556 8_645
C15 C14 C11 127(4) . .
C15 C14 C8 61(3) . .
C11 C14 C8 67.2(14) . .
C15 C14 C12 7(3) . 11_556
C11 C14 C12 120.6(17) . 11_556
C8 C14 C12 55.2(10) . 11_556
C14 C15 C12 169(4) . 11_556
C14 C15 C8 93(4) . .
C12 C15 C8 78.2(14) 11_556 .
C14 C15 C11 34(3) . .
C12 C15 C11 135.6(19) 11_556 .
C8 C15 C11 59.5(14) . .
C14 C15 C9 127(4) . .
C12 C15 C9 44.3(14) 11_556 .
C8 C15 C9 34.9(9) . .
C11 C15 C9 94.4(16) . .
C17 C16 C18 142(2) . 11_556
C17 C16 C18 21.0(19) . .
C18 C16 C18 121.1(11) 11_556 .
C17 C16 C24 135(2) . .
C18 C16 C24 82.3(14) 11_556 .
C18 C16 C24 155.8(14) . .
C17 C16 C23 99(2) . .
C18 C16 C23 119.5(15) 11_556 .
C18 C16 C23 119.4(14) . .
C24 C16 C23 37.9(12) . .
C17 C16 C17 125(2) . 11_556
C18 C16 C17 16.9(10) 11_556 11_556
C18 C16 C17 104.2(10) . 11_556
C24 C16 C17 98.8(16) . 11_556
C23 C16 C17 136.4(17) . 11_556
C17 C16 C22 65(2) . .
C18 C16 C22 152.7(15) 11_556 .
C18 C16 C22 86.2(13) . .
C24 C16 C22 70.5(14) . .
C23 C16 C22 33.3(11) . .
C17 C16 C22 168.9(16) 11_556 .
C17 C16 C19 163(2) . 11_556
C18 C16 C19 54.2(12) 11_556 11_556
C18 C16 C19 173.4(11) . 11_556
C24 C16 C19 28.1(9) . 11_556
C23 C16 C19 65.6(12) . 11_556
C17 C16 C19 70.8(14) 11_556 11_556
C22 C16 C19 98.5(13) . 11_556
C17 C16 Fe1 83.9(16) . .
C18 C16 Fe1 76.1(6) 11_556 .
C18 C16 Fe1 70.8(4) . .
C24 C16 Fe1 125.7(9) . .
C23 C16 Fe1 125.1(9) . .
C17 C16 Fe1 68.9(7) 11_556 .
C22 C16 Fe1 119.2(9) . .
C19 C16 Fe1 110.4(8) 11_556 .
C18 C17 C16 138(4) . .
C18 C17 C21 88(3) . .
C16 C17 C21 134(3) . .
C18 C17 C22 133(3) . .
C16 C17 C22 89(3) . .
C21 C17 C22 44.8(14) . .
C18 C17 C16 23.4(14) . 8_645
C16 C17 C16 115(2) . 8_645
C21 C17 C16 111(2) . 8_645
C22 C17 C16 156(2) . 8_645
C18 C17 C18 116(3) . 11_556
C16 C17 C18 22.1(13) . 11_556
C21 C17 C18 156(2) . 11_556
C22 C17 C18 111(2) . 11_556
C16 C17 C18 92.9(13) 8_645 11_556
C18 C17 C20 63(2) . .
C16 C17 C20 159(3) . .
C21 C17 C20 25.6(11) . .
C22 C17 C20 70.2(14) . .
C16 C17 C20 86.0(16) 8_645 .
C18 C17 C20 179(2) 11_556 .
C18 C17 C23 163(3) . .
C16 C17 C23 59(2) . .
C21 C17 C23 75.2(16) . .
C22 C17 C23 30.4(12) . .
C16 C17 C23 173.4(19) 8_645 .
C18 C17 C23 80.6(16) 11_556 .
C20 C17 C23 100.5(14) . .
C18 C17 Fe1 76.1(16) . .
C16 C17 Fe1 76.1(15) . .
C21 C17 Fe1 127.2(14) . .
C22 C17 Fe1 124.6(14) . .
C16 C17 Fe1 65.6(7) 8_645 .
C18 C17 Fe1 65.5(7) 11_556 .
C20 C17 Fe1 114.0(13) . .
C23 C17 Fe1 110.2(12) . .
C17 C18 C16 140(2) . 8_645
C17 C18 C16 21.0(18) . .
C16 C18 C16 118.9(11) 8_645 .
C17 C18 C19 125(2) . .
C16 C18 C19 94.5(14) 8_645 .
C16 C18 C19 145.9(14) . .
C17 C18 C20 94(2) . .
C16 C18 C20 126.1(16) 8_645 .
C16 C18 C20 114.8(14) . .
C19 C18 C20 31.7(11) . .
C17 C18 C17 124(3) . 8_645
C16 C18 C17 16.0(10) 8_645 8_645
C16 C18 C17 102.9(10) . 8_645
C19 C18 C17 110.4(17) . 8_645
C20 C18 C17 142.1(18) . 8_645
C17 C18 C21 66(2) . .
C16 C18 C21 153.7(16) 8_645 .
C16 C18 C21 86.6(14) . .
C19 C18 C21 59.5(14) . .
C20 C18 C21 28.3(11) . .
C17 C18 C21 168.1(16) 8_645 .
C17 C18 C24 155(2) . 8_645
C16 C18 C24 63.1(13) 8_645 8_645
C16 C18 C24 172.5(10) . 8_645
C19 C18 C24 31.5(10) . 8_645
C20 C18 C24 63.1(13) . 8_645
C17 C18 C24 78.9(15) 8_645 8_645
C21 C18 C24 90.8(15) . 8_645
C17 C18 Fe1 84.0(17) . .
C16 C18 Fe1 76.1(6) 8_645 .
C16 C18 Fe1 70.8(5) . .
C19 C18 Fe1 128.3(9) . .
C20 C18 Fe1 127.0(9) . .
C17 C18 Fe1 68.8(7) 8_645 .
C21 C18 Fe1 121.9(10) . .
C24 C18 Fe1 116.4(10) 8_645 .
C20 C19 C24 164(4) . 8_645
C20 C19 C18 79(2) . .
C24 C19 C18 85(2) 8_645 .
C20 C19 C21 17(2) . .
C24 C19 C21 148(3) 8_645 .
C18 C19 C21 63.4(13) . .
C20 C19 C16 110(3) . 8_645
C24 C19 C16 54.1(18) 8_645 8_645
C18 C19 C16 31.3(6) . 8_645
C21 C19 C16 94.6(15) . 8_645
C20 C19 C23 158(3) . 8_645
C24 C19 C23 8.1(17) 8_645 8_645
C18 C19 C23 80.6(12) . 8_645
C21 C19 C23 144.0(18) . 8_645
C16 C19 C23 49.4(9) 8_645 8_645
C21 C20 C19 144(4) . .
C21 C20 C18 77(3) . .
C19 C20 C18 69(2) . .
C21 C20 C24 137(3) . 8_645
C19 C20 C24 7.9(19) . 8_645
C18 C20 C24 61.3(11) . 8_645
C21 C20 C17 54(2) . .
C19 C20 C17 92(2) . .
C18 C20 C17 23.4(7) . .
C24 C20 C17 84.4(14) 8_645 .
C21 C20 C22 8.6(18) . .
C19 C20 C22 139(3) . .
C18 C20 C22 70.8(13) . .
C24 C20 C22 131.5(17) 8_645 .
C17 C20 C22 47.4(12) . .
C20 C21 C22 165(3) . .
C20 C21 C17 100(3) . .
C22 C21 C17 68(2) . .
C20 C21 C19 19(2) . .
C22 C21 C19 151(2) . .
C17 C21 C19 83.2(16) . .
C20 C21 C18 74(2) . .
C22 C21 C18 94.3(18) . .
C17 C21 C18 26.1(9) . .
C19 C21 C18 57.1(11) . .
C23 C22 C21 162(3) . .
C23 C22 C17 95(2) . .
C21 C22 C17 67.0(18) . .
C23 C22 C16 68.9(18) . .
C21 C22 C16 92.8(17) . .
C17 C22 C16 25.8(9) . .
C23 C22 C24 19.2(18) . .
C21 C22 C24 144(2) . .
C17 C22 C24 77.6(15) . .
C16 C22 C24 52.0(10) . .
C23 C22 C20 157(2) . .
C21 C22 C20 6.0(12) . .
C17 C22 C20 62.4(15) . .
C16 C22 C20 88.3(12) . .
C24 C22 C20 139.8(14) . .
C22 C23 C24 143(3) . .
C22 C23 C16 78(2) . .
C24 C23 C16 69.1(17) . .
C22 C23 C17 54.8(18) . .
C24 C23 C17 91.4(19) . .
C16 C23 C17 22.9(7) . .
C22 C23 C19 142(3) . 11_556
C24 C23 C19 7.1(14) . 11_556
C16 C23 C19 65.0(11) . 11_556
C17 C23 C19 87.8(13) . 11_556
C19 C24 C23 165(3) 11_556 .
C19 C24 C16 98(2) 11_556 .
C23 C24 C16 73(2) . .
C19 C24 C18 63.2(18) 11_556 11_556
C23 C24 C18 107(2) . 11_556
C16 C24 C18 34.6(6) . 11_556
C19 C24 C22 155(3) 11_556 .
C23 C24 C22 17.5(17) . .
C16 C24 C22 57.6(12) . .
C18 C24 C22 92.2(14) 11_556 .
C19 C24 C20 7.6(19) 11_556 11_556
C23 C24 C20 159(2) . 11_556
C16 C24 C20 90.1(13) . 11_556
C18 C24 C20 55.6(11) 11_556 11_556
C22 C24 C20 147.5(17) . 11_556

loop_
_geom_bond_atom_site_label_1
_geom_bond_atom_site_label_2
_geom_bond_distance
_geom_bond_site_symmetry_2
Fe1 C18 2.091(8) 8_645
Fe1 C18 2.091(8) .
Fe1 C18 2.091(8) 11_556
Fe1 C16 2.091(7) 8_645
Fe1 C16 2.091(7) .
Fe1 C16 2.091(7) 11_556
Fe1 C17 2.142(17) 8_645
Fe1 C17 2.142(17) .
Fe1 C17 2.142(17) 11_556
Fe1 S1 2.2564(12) 11_556
Fe1 S1 2.2564(12) 8_645
Fe1 S1 2.2564(12) .
Fe2 C7 2.060(10) 8_645
Fe2 C7 2.060(10) .
Fe2 C7 2.060(10) 11_556
Fe2 C8 2.105(8) 8_645
Fe2 C8 2.105(8) 11_556
Fe2 C8 2.105(8) .
Fe2 C9 2.14(2) 11_556
Fe2 C9 2.14(2) 8_645
Fe2 C9 2.14(2) .
Fe2 S1' 2.236(8) .
Fe2 S1' 2.236(8) 11_556
Fe2 S1' 2.236(8) 8_645
S1 C1 1.797(4) .
S1' C6 1.917(10) .
S1' C1 2.063(9) .
C1 C6 1.343(8) .
C1 C2 1.394(7) .
C2 C3 1.417(7) .
C2 H2 0.9300 .
C3 C4 1.362(7) .
C3 H3 0.9300 .
C4 C5 1.353(7) .
C4 H4 0.9300 .
C5 C6 1.356(8) .
C5 H5 0.9300 .
C6 H6 0.9300 .
C7 C9 0.52(2) 8_645
C7 C8 0.992(12) 11_556
C7 C8 1.300(14) 8_645
C7 C11 1.57(2) 11_556
C7 C13 1.69(3) 11_556
C7 C12 1.75(3) .
C7 C9 1.88(3) 11_556
C7 C7 1.878(16) 8_645
C7 C7 1.878(16) 11_556
C7 C10 1.91(2) .
C8 C7 0.992(12) 8_645
C8 C9 1.07(3) .
C8 C7 1.300(14) 11_556
C8 C15 1.49(3) .
C8 C9 1.503(18) 11_556
C8 C11 1.70(3) .
C8 C14 1.71(2) .
C8 C12 1.80(2) 11_556
C9 C7 0.52(2) 11_556
C9 C12 1.30(3) 11_556
C9 C8 1.503(18) 8_645
C9 C13 1.51(4) 8_645
C9 C10 1.56(3) 11_556
C9 C11 1.73(4) 8_645
C9 C7 1.88(3) 8_645
C9 C15 1.87(3) .
C10 C13 0.68(4) 11_556
C10 C12 0.82(4) .
C10 C9 1.56(3) 8_645
C10 C11 1.69(4) 11_556
C11 C13 1.06(4) .
C11 C14 1.31(4) .
C11 C7 1.57(2) 8_645
C11 C10 1.69(4) 8_645
C11 C9 1.73(4) 11_556
C11 C15 1.87(4) .
C12 C15 1.35(4) 8_645
C12 C9 1.30(3) 8_645
C12 C13 1.22(4) 11_556
C12 C8 1.80(2) 8_645
C12 C14 2.10(4) 8_645
C13 C10 0.68(4) 8_645
C13 C12 1.22(4) 8_645
C13 C9 1.51(4) 11_556
C13 C7 1.69(3) 8_645
C14 C15 0.76(4) .
C14 C12 2.10(4) 11_556
C15 C12 1.35(4) 11_556
C16 C17 0.74(2) .
C16 C18 1.004(11) 11_556
C16 C18 1.375(12) .
C16 C24 1.58(3) .
C16 C23 1.61(2) .
C16 C17 1.64(2) 11_556
C16 C22 1.69(2) .
C16 C19 1.93(2) 11_556
C17 C18 0.74(2) .
C17 C21 1.52(3) .
C17 C22 1.53(3) .
C17 C16 1.64(2) 8_645
C17 C18 1.65(2) 11_556
C17 C20 1.85(4) .
C17 C23 1.87(3) .
C18 C16 1.004(11) 8_645
C18 C19 1.57(3) .
C18 C20 1.65(2) .
C18 C17 1.65(2) 8_645
C18 C21 1.67(2) .
C18 C24 1.75(2) 8_645
C19 C20 0.88(3) .
C19 C24 0.92(3) 8_645
C19 C21 1.61(4) .
C19 C16 1.93(2) 8_645
C19 C23 1.94(3) 8_645
C20 C21 0.81(3) .
C20 C24 1.78(3) 8_645
C20 C22 1.96(4) .
C21 C22 1.16(3) .
C22 C23 0.95(3) .
C22 C24 1.89(4) .
C23 C24 1.04(3) .
C23 C19 1.94(3) 11_556
C24 C19 0.92(3) 11_556
C24 C18 1.75(2) 11_556
C24 C20 1.78(3) 11_556
